data_4305192
loop_
_publ_author_name
'D. Fern\'andez-Anca'
'M. In\'es Garc\'ia-Seijo'
'Alfonso Casti\~neiras'
'M. Esther Garc\'ia-Fern\'andez'

_publ_section_title
;
Novel Chelate Ring-Opening Induced by Silver(I) of Five-Coordinate
Palladium(II) and Platinum(II) Complexes Containing Tripodal Polyphosphines
;
_journal_name_full 'Inorganic Chemistry'
_journal_page_first 5685
_journal_page_last 5695
_journal_paper_doi 10.1021/ic702419r
_journal_volume 47
_journal_year 2008
_chemical_formula_sum 'C42 H42 Ag N3 O9 P4 Pd'
_chemical_formula_weight 1070.94
_chemical_name_systematic
; 
 [PdAg(PP3)(NO3)3] 
;
_space_group_IT_number 2
_symmetry_cell_setting triclinic
_symmetry_space_group_name_Hall '-P 1'
_symmetry_space_group_name_H-M 'P -1'
_atom_sites_solution_hydrogens geom
_atom_sites_solution_primary direct
_atom_sites_solution_secondary difmap
_audit_creation_method SHELXL-97
_cell_angle_alpha 70.330(15)
_cell_angle_beta 82.04(4)
_cell_angle_gamma 74.68(3)
_cell_formula_units_Z 2
_cell_length_a 10.616(7)
_cell_length_b 14.237(3)
_cell_length_c 16.691(3)
_cell_measurement_reflns_used 15
_cell_measurement_temperature 293(2)
_cell_measurement_theta_max 13.65
_cell_measurement_theta_min 8.79
_cell_volume 2287.6(17)
_computing_cell_refinement 'CAD4-Express Software (Nonius, 1994)'
_computing_data_collection 'CAD4-Express Software (Nonius, 1994)'
_computing_data_reduction 'GENHKL (Kretschmar, 1997)'
_computing_molecular_graphics 'ORTEP 3 for Windows (Farrugia, 1997)'
_computing_publication_material 'SHELXL-97 (Sheldrick, 1997)'
_computing_structure_refinement 'SHELXL-97 (Sheldrick, 1997)'
_computing_structure_solution 'SHELXS-97 (Sheldrick, 1990)'
_diffrn_ambient_temperature 293(2)
_diffrn_measured_fraction_theta_full 0.995
_diffrn_measured_fraction_theta_max 0.995
_diffrn_measurement_device_type 'MACH3 Enraf Nonius'
_diffrn_measurement_method omega
_diffrn_radiation_monochromator graphite
_diffrn_radiation_source 'fine-focus sealed tube'
_diffrn_radiation_type MoK\a
_diffrn_radiation_wavelength 0.71073
_diffrn_reflns_av_R_equivalents 0.0712
_diffrn_reflns_av_sigmaI/netI 0.2809
_diffrn_reflns_limit_h_max 14
_diffrn_reflns_limit_h_min -14
_diffrn_reflns_limit_k_max 19
_diffrn_reflns_limit_k_min -17
_diffrn_reflns_limit_l_max 22
_diffrn_reflns_limit_l_min 0
_diffrn_reflns_number 11863
_diffrn_reflns_theta_full 28.46
_diffrn_reflns_theta_max 28.46
_diffrn_reflns_theta_min 2.23
_diffrn_standards_decay_% 0
_diffrn_standards_interval_time 120
_diffrn_standards_number 3
_exptl_absorpt_coefficient_mu 1.016
_exptl_absorpt_correction_T_max 0.978
_exptl_absorpt_correction_T_min 0.767
_exptl_absorpt_correction_type semi-empirical
_exptl_absorpt_process_details psi-scans
_exptl_crystal_colour colourless
_exptl_crystal_density_diffrn 1.555
_exptl_crystal_density_method 'not measured'
_exptl_crystal_description prism
_exptl_crystal_F_000 1080
_exptl_crystal_size_max 0.32
_exptl_crystal_size_mid 0.16
_exptl_crystal_size_min 0.12
_refine_diff_density_max 1.187
_refine_diff_density_min -1.174
_refine_diff_density_rms 0.134
_refine_ls_extinction_method none
_refine_ls_goodness_of_fit_ref 0.975
_refine_ls_hydrogen_treatment noref
_refine_ls_matrix_type full
_refine_ls_number_parameters 541
_refine_ls_number_reflns 11481
_refine_ls_number_restraints 0
_refine_ls_restrained_S_all 0.975
_refine_ls_R_factor_all 0.2596
_refine_ls_R_factor_gt 0.0619
_refine_ls_shift/su_max 0.001
_refine_ls_shift/su_mean 0.000
_refine_ls_structure_factor_coef Fsqd
_refine_ls_weighting_details 'calc w=1/[\s^2^(Fo^2^)+(0.0893P)^2^+0.0000P] where P=(Fo^2^+2Fc^2^)/3'
_refine_ls_weighting_scheme calc
_refine_ls_wR_factor_gt 0.1501
_refine_ls_wR_factor_ref 0.1990
_reflns_number_gt 4644
_reflns_number_total 11481
_reflns_threshold_expression >2sigma(I)
_cod_data_source_file ic702419r-file004.cif
_cod_data_source_block PdAgNO3
_cod_depositor_comments
;
The following automatic conversions were performed:
'_symmetry_cell_setting' value 'Triclinic' changed to 'triclinic'
according to '/home/saulius/struct/CIF-dictionaries/cif_core.dic'
dictionary named 'cif_core.dic' version 2.4.1 from 2010-06-29.

Automatic conversion script
Id: cif_fix_enum 1527 2010-12-29 10:47:43Z saulius 
;
_cod_original_cell_volume 2287.5(16)
_cod_database_code 4305192

loop_
_symmetry_equiv_pos_as_xyz
'x, y, z'
'-x, -y, -z'

loop_
_atom_site_label
_atom_site_type_symbol
_atom_site_fract_x
_atom_site_fract_y
_atom_site_fract_z
_atom_site_U_iso_or_equiv
_atom_site_adp_type
_atom_site_occupancy
_atom_site_symmetry_multiplicity
_atom_site_calc_flag
_atom_site_refinement_flags
_atom_site_disorder_assembly
_atom_site_disorder_group
Ag1 Ag 1.09295(8) 0.36438(6) 0.40960(6) 0.0763(3) Uani 1 1 d . . .
Pd1 Pd 0.67599(6) 0.71329(4) 0.17117(4) 0.03294(18) Uani 1 1 d . . .
P1 P 0.5921(2) 0.63020(14) 0.09917(14) 0.0395(5) Uani 1 1 d . . .
P2 P 0.6232(2) 0.59628(14) 0.28696(13) 0.0387(5) Uani 1 1 d . . .
P3 P 0.6961(2) 0.79596(14) 0.26379(13) 0.0413(5) Uani 1 1 d . . .
P4 P 0.9078(2) 0.30443(15) 0.40480(14) 0.0442(5) Uani 1 1 d . . .
O11 O 0.7220(5) 0.8356(3) 0.0644(3) 0.0433(13) Uani 1 1 d . . .
O12 O 0.8997(6) 0.7211(5) 0.0678(5) 0.079(2) Uani 1 1 d . . .
O13 O 0.8843(7) 0.8744(5) -0.0225(4) 0.081(2) Uani 1 1 d . . .
O21 O 1.1696(7) 0.4613(5) 0.4800(4) 0.077(2) Uani 1 1 d . . .
O22 O 1.2016(7) 0.5045(5) 0.3441(5) 0.082(2) Uani 1 1 d . . .
O23 O 1.2966(7) 0.5632(6) 0.4176(5) 0.086(2) Uani 1 1 d . . .
O31 O 1.3096(9) 0.2576(8) 0.3951(12) 0.229(9) Uani 1 1 d . . .
O32 O 1.4761(12) 0.2939(8) 0.3162(8) 0.153(4) Uani 1 1 d . . .
O33 O 1.4529(15) 0.3075(13) 0.4338(7) 0.202(7) Uani 1 1 d . . .
N1 N 0.8391(7) 0.8095(5) 0.0344(5) 0.0493(18) Uani 1 1 d . . .
N2 N 1.2242(8) 0.5108(6) 0.4146(5) 0.064(2) Uani 1 1 d . . .
N3 N 1.4034(12) 0.2855(7) 0.3804(9) 0.101(4) Uani 1 1 d . . .
C1 C 0.5516(9) 0.5154(5) 0.1807(5) 0.050(2) Uani 1 1 d . . .
H1A H 0.4825 0.4964 0.1616 0.060 Uiso 1 1 calc R . .
H1B H 0.6279 0.4584 0.1887 0.060 Uiso 1 1 calc R . .
C2 C 0.5069(8) 0.5372(6) 0.2660(5) 0.048(2) Uani 1 1 d . . .
H2A H 0.5036 0.4737 0.3115 0.057 Uiso 1 1 calc R . .
H2B H 0.4203 0.5826 0.2622 0.057 Uiso 1 1 calc R . .
C3 C 0.5659(9) 0.6513(6) 0.3726(5) 0.053(2) Uani 1 1 d . . .
H3A H 0.4781 0.6941 0.3630 0.063 Uiso 1 1 calc R . .
H3B H 0.5638 0.5972 0.4266 0.063 Uiso 1 1 calc R . .
C4 C 0.6602(9) 0.7161(6) 0.3750(5) 0.057(2) Uani 1 1 d . . .
H4A H 0.7407 0.6715 0.4000 0.069 Uiso 1 1 calc R . .
H4B H 0.6206 0.7601 0.4097 0.069 Uiso 1 1 calc R . .
C5 C 0.7684(8) 0.4970(5) 0.3188(5) 0.0437(19) Uani 1 1 d . . .
H5A H 0.8054 0.4737 0.2704 0.052 Uiso 1 1 calc R . .
H5B H 0.8316 0.5268 0.3325 0.052 Uiso 1 1 calc R . .
C6 C 0.7506(8) 0.4018(5) 0.3961(5) 0.0422(19) Uani 1 1 d . . .
H6A H 0.6807 0.3749 0.3870 0.051 Uiso 1 1 calc R . .
H6B H 0.7288 0.4206 0.4479 0.051 Uiso 1 1 calc R . .
C11 C 0.4403(8) 0.7188(5) 0.0601(5) 0.044(2) Uani 1 1 d . . .
C12 C 0.4415(8) 0.8193(6) 0.0170(5) 0.052(2) Uani 1 1 d . . .
H12 H 0.5206 0.8391 0.0051 0.063 Uiso 1 1 calc R . .
C13 C 0.3262(10) 0.8921(6) -0.0092(6) 0.063(3) Uani 1 1 d . . .
H13 H 0.3297 0.9597 -0.0389 0.076 Uiso 1 1 calc R . .
C14 C 0.2073(9) 0.8659(7) 0.0079(6) 0.062(3) Uani 1 1 d . . .
H14 H 0.1301 0.9150 -0.0083 0.074 Uiso 1 1 calc R . .
C15 C 0.2063(9) 0.7657(8) 0.0495(7) 0.077(3) Uani 1 1 d . . .
H15 H 0.1273 0.7458 0.0607 0.092 Uiso 1 1 calc R . .
C16 C 0.3199(9) 0.6938(6) 0.0750(7) 0.067(3) Uani 1 1 d . . .
H16 H 0.3159 0.6260 0.1033 0.080 Uiso 1 1 calc R . .
C21 C 0.6788(8) 0.5886(5) 0.0123(5) 0.0392(18) Uani 1 1 d . . .
C22 C 0.6380(10) 0.6308(6) -0.0700(6) 0.059(2) Uani 1 1 d . . .
H22 H 0.5611 0.6816 -0.0817 0.071 Uiso 1 1 calc R . .
C23 C 0.7108(11) 0.5980(7) -0.1355(6) 0.069(3) Uani 1 1 d . . .
H23 H 0.6837 0.6277 -0.1910 0.082 Uiso 1 1 calc R . .
C24 C 0.8238(12) 0.5207(8) -0.1178(7) 0.075(3) Uani 1 1 d . . .
H24 H 0.8717 0.4980 -0.1615 0.090 Uiso 1 1 calc R . .
C25 C 0.8656(10) 0.4777(8) -0.0373(7) 0.071(3) Uani 1 1 d . . .
H25 H 0.9411 0.4253 -0.0257 0.086 Uiso 1 1 calc R . .
C26 C 0.7955(9) 0.5122(6) 0.0269(6) 0.060(2) Uani 1 1 d . . .
H26 H 0.8261 0.4842 0.0815 0.072 Uiso 1 1 calc R . .
C31 C 0.8551(8) 0.8241(6) 0.2564(5) 0.046(2) Uani 1 1 d . . .
C32 C 0.9554(10) 0.7482(7) 0.3023(7) 0.077(3) Uani 1 1 d . . .
H32 H 0.9398 0.6873 0.3410 0.092 Uiso 1 1 calc R . .
C33 C 1.0798(12) 0.7678(9) 0.2876(9) 0.105(4) Uani 1 1 d . . .
H33 H 1.1487 0.7189 0.3174 0.126 Uiso 1 1 calc R . .
C34 C 1.1039(12) 0.8594(10) 0.2291(8) 0.090(4) Uani 1 1 d . . .
H34 H 1.1880 0.8703 0.2200 0.108 Uiso 1 1 calc R . .
C35 C 1.0032(10) 0.9329(8) 0.1853(7) 0.075(3) Uani 1 1 d . . .
H35 H 1.0182 0.9941 0.1467 0.090 Uiso 1 1 calc R . .
C36 C 0.8795(9) 0.9146(7) 0.1992(6) 0.059(2) Uani 1 1 d . . .
H36 H 0.8110 0.9641 0.1695 0.071 Uiso 1 1 calc R . .
C41 C 0.5744(9) 0.9172(5) 0.2418(5) 0.047(2) Uani 1 1 d . . .
C42 C 0.4775(9) 0.9385(6) 0.1880(6) 0.063(3) Uani 1 1 d . . .
H42 H 0.4762 0.8915 0.1608 0.076 Uiso 1 1 calc R . .
C43 C 0.3804(11) 1.0293(8) 0.1729(7) 0.083(4) Uani 1 1 d . . .
H43 H 0.3148 1.0410 0.1367 0.100 Uiso 1 1 calc R . .
C44 C 0.3798(13) 1.0982(8) 0.2085(10) 0.107(6) Uani 1 1 d . . .
H44 H 0.3136 1.1579 0.1985 0.128 Uiso 1 1 calc R . .
C45 C 0.4769(13) 1.0817(7) 0.2603(10) 0.108(5) Uani 1 1 d . . .
H45 H 0.4791 1.1328 0.2827 0.129 Uiso 1 1 calc R . .
C46 C 0.5762(10) 0.9878(7) 0.2814(8) 0.084(3) Uani 1 1 d . . .
H46 H 0.6388 0.9751 0.3200 0.101 Uiso 1 1 calc R . .
C51 C 0.9091(7) 0.2678(5) 0.3085(5) 0.0406(19) Uani 1 1 d . . .
C52 C 1.0134(9) 0.2743(6) 0.2482(6) 0.061(3) Uani 1 1 d . . .
H52 H 1.0853 0.2937 0.2583 0.073 Uiso 1 1 calc R . .
C53 C 1.0129(12) 0.2529(8) 0.1749(7) 0.085(4) Uani 1 1 d . . .
H53 H 1.0830 0.2584 0.1348 0.102 Uiso 1 1 calc R . .
C54 C 0.9083(12) 0.2235(8) 0.1608(7) 0.075(3) Uani 1 1 d . . .
H54 H 0.9071 0.2092 0.1105 0.090 Uiso 1 1 calc R . .
C55 C 0.8071(12) 0.2146(8) 0.2183(7) 0.077(3) Uani 1 1 d . . .
H55 H 0.7372 0.1930 0.2082 0.093 Uiso 1 1 calc R . .
C56 C 0.8061(9) 0.2375(7) 0.2919(6) 0.060(2) Uani 1 1 d . . .
H56 H 0.7347 0.2323 0.3310 0.072 Uiso 1 1 calc R . .
C61 C 0.8799(9) 0.1951(6) 0.4933(5) 0.051(2) Uani 1 1 d . . .
C62 C 0.9925(11) 0.1262(7) 0.5309(6) 0.073(3) Uani 1 1 d . . .
H62 H 1.0742 0.1401 0.5118 0.088 Uiso 1 1 calc R . .
C63 C 0.9824(15) 0.0357(8) 0.5976(7) 0.099(4) Uani 1 1 d . . .
H63 H 1.0573 -0.0116 0.6210 0.119 Uiso 1 1 calc R . .
C64 C 0.8638(15) 0.0183(8) 0.6270(8) 0.101(4) Uani 1 1 d . . .
H64 H 0.8571 -0.0411 0.6714 0.121 Uiso 1 1 calc R . .
C65 C 0.7503(14) 0.0879(9) 0.5921(8) 0.119(5) Uani 1 1 d . . .
H65 H 0.6687 0.0756 0.6141 0.142 Uiso 1 1 calc R . .
C66 C 0.7596(10) 0.1765(7) 0.5238(7) 0.076(3) Uani 1 1 d . . .
H66 H 0.6844 0.2223 0.4994 0.092 Uiso 1 1 calc R . .

loop_
_atom_site_aniso_label
_atom_site_aniso_U_11
_atom_site_aniso_U_22
_atom_site_aniso_U_33
_atom_site_aniso_U_23
_atom_site_aniso_U_13
_atom_site_aniso_U_12
Ag1 0.0702(6) 0.0766(5) 0.0863(7) -0.0126(5) -0.0227(5) -0.0316(4)
Pd1 0.0358(3) 0.0230(3) 0.0358(3) -0.0050(2) 0.0008(3) -0.0069(2)
P1 0.0415(12) 0.0289(9) 0.0457(13) -0.0079(9) -0.0043(10) -0.0082(8)
P2 0.0444(13) 0.0261(9) 0.0395(12) -0.0036(8) 0.0009(10) -0.0082(8)
P3 0.0538(14) 0.0284(10) 0.0409(12) -0.0095(9) -0.0024(10) -0.0101(9)
P4 0.0484(13) 0.0324(10) 0.0434(13) -0.0032(9) -0.0044(10) -0.0056(9)
O11 0.037(3) 0.029(3) 0.047(3) 0.001(2) 0.008(3) -0.001(2)
O12 0.050(4) 0.048(4) 0.116(6) -0.016(4) 0.014(4) 0.007(3)
O13 0.071(5) 0.078(5) 0.071(5) 0.000(4) 0.033(4) -0.026(4)
O21 0.085(5) 0.091(5) 0.056(4) -0.008(4) -0.012(4) -0.036(4)
O22 0.105(6) 0.087(5) 0.072(5) -0.024(4) -0.010(4) -0.049(5)
O23 0.096(6) 0.104(6) 0.089(6) -0.053(5) 0.027(4) -0.063(5)
O31 0.050(6) 0.100(7) 0.55(3) -0.131(12) 0.042(10) -0.024(5)
O32 0.158(11) 0.115(8) 0.203(13) -0.078(8) 0.017(9) -0.037(7)
O33 0.243(16) 0.296(18) 0.093(9) -0.046(10) -0.042(9) -0.108(14)
N1 0.041(4) 0.046(4) 0.058(5) -0.016(4) 0.011(4) -0.011(3)
N2 0.079(6) 0.058(5) 0.059(6) -0.021(4) -0.005(5) -0.020(4)
N3 0.083(8) 0.065(6) 0.133(11) -0.033(7) 0.049(8) -0.003(6)
C1 0.057(6) 0.032(4) 0.057(6) -0.003(4) -0.014(5) -0.012(4)
C2 0.042(5) 0.039(4) 0.053(5) -0.004(4) 0.000(4) -0.009(4)
C3 0.070(6) 0.039(4) 0.046(5) -0.016(4) 0.017(5) -0.015(4)
C4 0.082(7) 0.048(5) 0.040(5) -0.014(4) 0.006(5) -0.018(5)
C5 0.044(5) 0.030(4) 0.050(5) -0.006(3) 0.000(4) -0.008(3)
C6 0.053(5) 0.028(4) 0.036(4) -0.006(3) 0.012(4) -0.005(3)
C11 0.047(5) 0.032(4) 0.054(5) -0.016(4) -0.007(4) -0.005(3)
C12 0.048(5) 0.044(5) 0.052(5) 0.002(4) -0.009(4) -0.007(4)
C13 0.071(7) 0.040(5) 0.065(6) -0.001(4) -0.014(5) -0.005(4)
C14 0.046(6) 0.048(5) 0.073(7) -0.005(5) -0.010(5) 0.004(4)
C15 0.043(6) 0.078(7) 0.105(9) -0.016(6) -0.016(6) -0.017(5)
C16 0.058(6) 0.040(5) 0.101(8) -0.006(5) -0.016(6) -0.023(4)
C21 0.045(5) 0.033(4) 0.043(5) -0.011(3) -0.007(4) -0.014(3)
C22 0.077(7) 0.042(5) 0.058(6) -0.011(4) 0.004(5) -0.022(4)
C23 0.087(8) 0.065(6) 0.055(6) -0.007(5) 0.007(6) -0.041(6)
C24 0.097(9) 0.070(7) 0.070(8) -0.031(6) 0.032(7) -0.047(7)
C25 0.064(7) 0.067(6) 0.084(8) -0.034(6) -0.001(6) -0.004(5)
C26 0.060(6) 0.054(5) 0.064(6) -0.022(5) -0.007(5) -0.005(5)
C31 0.051(5) 0.049(5) 0.046(5) -0.023(4) -0.004(4) -0.017(4)
C32 0.066(7) 0.053(6) 0.108(9) -0.015(6) -0.024(6) -0.013(5)
C33 0.081(9) 0.072(8) 0.151(13) -0.026(8) -0.038(9) 0.006(7)
C34 0.065(8) 0.107(10) 0.111(10) -0.050(8) 0.001(7) -0.028(7)
C35 0.060(7) 0.084(7) 0.074(7) -0.011(6) 0.000(6) -0.029(6)
C36 0.059(6) 0.058(5) 0.057(6) -0.010(4) -0.007(5) -0.017(5)
C41 0.053(5) 0.032(4) 0.050(5) -0.010(4) 0.016(4) -0.010(4)
C42 0.058(6) 0.044(5) 0.067(7) -0.008(4) 0.010(5) 0.004(4)
C43 0.067(7) 0.065(7) 0.083(8) 0.003(6) 0.015(6) -0.001(6)
C44 0.073(9) 0.041(6) 0.158(14) -0.005(7) 0.041(9) 0.007(6)
C45 0.102(10) 0.035(6) 0.177(15) -0.050(7) 0.066(10) -0.015(6)
C46 0.071(7) 0.068(7) 0.131(10) -0.058(7) 0.013(7) -0.019(6)
C51 0.042(5) 0.023(3) 0.050(5) -0.005(3) -0.002(4) -0.005(3)
C52 0.051(6) 0.052(5) 0.066(7) -0.007(5) 0.013(5) -0.014(4)
C53 0.090(9) 0.103(9) 0.061(7) -0.048(7) 0.036(6) -0.013(7)
C54 0.089(9) 0.074(7) 0.072(8) -0.039(6) -0.011(7) -0.009(6)
C55 0.077(8) 0.078(7) 0.086(8) -0.031(6) -0.007(7) -0.024(6)
C56 0.062(6) 0.060(6) 0.063(7) -0.023(5) 0.012(5) -0.027(5)
C61 0.074(7) 0.034(4) 0.036(5) -0.005(3) -0.006(5) -0.004(4)
C62 0.084(8) 0.065(6) 0.052(6) -0.007(5) -0.013(6) 0.006(5)
C63 0.135(12) 0.057(7) 0.066(8) -0.003(6) -0.010(8) 0.024(7)
C64 0.139(13) 0.047(6) 0.084(9) 0.005(6) 0.008(9) -0.008(7)
C65 0.118(12) 0.091(9) 0.096(10) 0.010(8) 0.047(9) -0.018(8)
C66 0.069(7) 0.052(6) 0.078(7) 0.010(5) 0.015(6) -0.014(5)

loop_
_atom_type_symbol
_atom_type_description
_atom_type_scat_dispersion_real
_atom_type_scat_dispersion_imag
_atom_type_scat_source
Ag Ag -0.8971 1.1015 'International Tables Vol C Tables 4.2.6.8 and 6.1.1.4'
Pd Pd -0.9988 1.0072 'International Tables Vol C Tables 4.2.6.8 and 6.1.1.4'
P P 0.1023 0.0942 'International Tables Vol C Tables 4.2.6.8 and 6.1.1.4'
O O 0.0106 0.0060 'International Tables Vol C Tables 4.2.6.8 and 6.1.1.4'
N N 0.0061 0.0033 'International Tables Vol C Tables 4.2.6.8 and 6.1.1.4'
C C 0.0033 0.0016 'International Tables Vol C Tables 4.2.6.8 and 6.1.1.4'
H H 0.0000 0.0000 'International Tables Vol C Tables 4.2.6.8 and 6.1.1.4'

loop_
_geom_angle_atom_site_label_1
_geom_angle_atom_site_label_2
_geom_angle_atom_site_label_3
_geom_angle
_geom_angle_site_symmetry_1
_geom_angle_site_symmetry_3
_geom_angle_publ_flag
P4 Ag1 O21 141.30(19) . . y
P4 Ag1 O22 143.86(19) . . y
O21 Ag1 O22 52.4(2) . . y
P4 Ag1 O31 119.0(2) . . y
O21 Ag1 O31 93.6(4) . . y
O22 Ag1 O31 83.8(3) . . y
O11 Pd1 P2 175.35(15) . . y
O11 Pd1 P3 91.15(16) . . y
P2 Pd1 P3 84.62(8) . . y
O11 Pd1 P1 98.91(16) . . y
P2 Pd1 P1 84.71(8) . . y
P3 Pd1 P1 162.23(8) . . y
C21 P1 C11 107.4(4) . . ?
C21 P1 C1 106.6(4) . . ?
C11 P1 C1 108.0(4) . . ?
C21 P1 Pd1 123.6(3) . . ?
C11 P1 Pd1 104.1(3) . . ?
C1 P1 Pd1 106.4(3) . . ?
C5 P2 C2 106.8(4) . . ?
C5 P2 C3 108.2(4) . . ?
C2 P2 C3 112.4(4) . . ?
C5 P2 Pd1 107.7(3) . . ?
C2 P2 Pd1 111.2(3) . . ?
C3 P2 Pd1 110.3(3) . . ?
C31 P3 C41 107.5(4) . . ?
C31 P3 C4 109.6(4) . . ?
C41 P3 C4 107.6(4) . . ?
C31 P3 Pd1 114.2(3) . . ?
C41 P3 Pd1 108.8(3) . . ?
C4 P3 Pd1 108.8(3) . . ?
C61 P4 C51 105.3(3) . . ?
C61 P4 C6 105.1(4) . . ?
C51 P4 C6 100.6(4) . . ?
C61 P4 Ag1 116.2(3) . . ?
C51 P4 Ag1 113.3(3) . . ?
C6 P4 Ag1 114.7(3) . . ?
N1 O11 Pd1 110.6(4) . . ?
N2 O21 Ag1 95.1(5) . . ?
N2 O22 Ag1 94.3(5) . . ?
N3 O31 Ag1 124.7(8) . . ?
O13 N1 O12 124.8(7) . . ?
O13 N1 O11 118.5(7) . . ?
O12 N1 O11 116.7(6) . . ?
O23 N2 O21 121.9(9) . . ?
O23 N2 O22 121.0(9) . . ?
O21 N2 O22 117.1(8) . . ?
O31 N3 O32 128.6(19) . . ?
O31 N3 O33 122.6(17) . . ?
O32 N3 O33 108.8(14) . . ?
C2 C1 P1 110.3(5) . . ?
C2 C1 H1A 109.6 . . ?
P1 C1 H1A 109.6 . . ?
C2 C1 H1B 109.6 . . ?
P1 C1 H1B 109.6 . . ?
H1A C1 H1B 108.1 . . ?
C1 C2 P2 107.4(5) . . ?
C1 C2 H2A 110.2 . . ?
P2 C2 H2A 110.2 . . ?
C1 C2 H2B 110.2 . . ?
P2 C2 H2B 110.2 . . ?
H2A C2 H2B 108.5 . . ?
C4 C3 P2 108.3(6) . . ?
C4 C3 H3A 110.0 . . ?
P2 C3 H3A 110.0 . . ?
C4 C3 H3B 110.0 . . ?
P2 C3 H3B 110.0 . . ?
H3A C3 H3B 108.4 . . ?
C3 C4 P3 108.9(6) . . ?
C3 C4 H4A 109.9 . . ?
P3 C4 H4A 109.9 . . ?
C3 C4 H4B 109.9 . . ?
P3 C4 H4B 109.9 . . ?
H4A C4 H4B 108.3 . . ?
C6 C5 P2 116.2(5) . . ?
C6 C5 H5A 108.2 . . ?
P2 C5 H5A 108.2 . . ?
C6 C5 H5B 108.2 . . ?
P2 C5 H5B 108.2 . . ?
H5A C5 H5B 107.4 . . ?
C5 C6 P4 107.1(5) . . ?
C5 C6 H6A 110.3 . . ?
P4 C6 H6A 110.3 . . ?
C5 C6 H6B 110.3 . . ?
P4 C6 H6B 110.3 . . ?
H6A C6 H6B 108.5 . . ?
C12 C11 C16 116.8(8) . . ?
C12 C11 P1 118.6(6) . . ?
C16 C11 P1 124.5(6) . . ?
C11 C12 C13 121.0(8) . . ?
C11 C12 H12 119.5 . . ?
C13 C12 H12 119.5 . . ?
C14 C13 C12 121.2(8) . . ?
C14 C13 H13 119.4 . . ?
C12 C13 H13 119.4 . . ?
C15 C14 C13 117.8(8) . . ?
C15 C14 H14 121.1 . . ?
C13 C14 H14 121.1 . . ?
C14 C15 C16 121.1(9) . . ?
C14 C15 H15 119.4 . . ?
C16 C15 H15 119.5 . . ?
C15 C16 C11 122.1(8) . . ?
C15 C16 H16 118.9 . . ?
C11 C16 H16 119.0 . . ?
C22 C21 C26 117.7(8) . . ?
C22 C21 P1 122.9(6) . . ?
C26 C21 P1 119.4(6) . . ?
C21 C22 C23 120.6(9) . . ?
C21 C22 H22 119.7 . . ?
C23 C22 H22 119.7 . . ?
C24 C23 C22 119.7(10) . . ?
C24 C23 H23 120.2 . . ?
C22 C23 H23 120.2 . . ?
C25 C24 C23 120.8(10) . . ?
C25 C24 H24 119.6 . . ?
C23 C24 H24 119.6 . . ?
C24 C25 C26 119.4(10) . . ?
C24 C25 H25 120.3 . . ?
C26 C25 H25 120.4 . . ?
C25 C26 C21 121.8(9) . . ?
C25 C26 H26 119.1 . . ?
C21 C26 H26 119.1 . . ?
C36 C31 C32 121.0(8) . . ?
C36 C31 P3 120.2(7) . . ?
C32 C31 P3 118.5(7) . . ?
C33 C32 C31 117.0(10) . . ?
C33 C32 H32 121.5 . . ?
C31 C32 H32 121.5 . . ?
C32 C33 C34 121.7(11) . . ?
C32 C33 H33 119.2 . . ?
C34 C33 H33 119.2 . . ?
C35 C34 C33 120.0(11) . . ?
C35 C34 H34 120.0 . . ?
C33 C34 H34 120.0 . . ?
C34 C35 C36 119.0(10) . . ?
C34 C35 H35 120.5 . . ?
C36 C35 H35 120.5 . . ?
C35 C36 C31 121.4(9) . . ?
C35 C36 H36 119.3 . . ?
C31 C36 H36 119.3 . . ?
C42 C41 C46 119.0(9) . . ?
C42 C41 P3 120.5(7) . . ?
C46 C41 P3 120.4(8) . . ?
C41 C42 C43 121.4(10) . . ?
C41 C42 H42 119.3 . . ?
C43 C42 H42 119.3 . . ?
C44 C43 C42 121.3(13) . . ?
C44 C43 H43 119.3 . . ?
C42 C43 H43 119.4 . . ?
C43 C44 C45 119.3(11) . . ?
C43 C44 H44 120.4 . . ?
C45 C44 H44 120.4 . . ?
C44 C45 C46 122.0(12) . . ?
C44 C45 H45 119.0 . . ?
C46 C45 H45 119.0 . . ?
C41 C46 C45 116.9(12) . . ?
C41 C46 H46 121.6 . . ?
C45 C46 H46 121.5 . . ?
C56 C51 C52 117.6(8) . . ?
C56 C51 P4 121.7(7) . . ?
C52 C51 P4 120.7(7) . . ?
C53 C52 C51 121.5(10) . . ?
C53 C52 H52 119.3 . . ?
C51 C52 H52 119.2 . . ?
C52 C53 C54 119.1(10) . . ?
C52 C53 H53 120.5 . . ?
C54 C53 H53 120.5 . . ?
C55 C54 C53 121.0(10) . . ?
C55 C54 H54 119.5 . . ?
C53 C54 H54 119.5 . . ?
C54 C55 C56 120.3(10) . . ?
C54 C55 H55 119.9 . . ?
C56 C55 H55 119.9 . . ?
C51 C56 C55 120.6(9) . . ?
C51 C56 H56 119.7 . . ?
C55 C56 H56 119.7 . . ?
C66 C61 C62 119.8(8) . . ?
C66 C61 P4 124.7(7) . . ?
C62 C61 P4 115.5(7) . . ?
C61 C62 C63 120.2(11) . . ?
C61 C62 H62 119.9 . . ?
C63 C62 H62 119.9 . . ?
C64 C63 C62 119.4(11) . . ?
C64 C63 H63 120.3 . . ?
C62 C63 H63 120.3 . . ?
C63 C64 C65 121.1(11) . . ?
C63 C64 H64 119.4 . . ?
C65 C64 H64 119.4 . . ?
C64 C65 C66 119.8(12) . . ?
C64 C65 H65 120.1 . . ?
C66 C65 H65 120.1 . . ?
C61 C66 C65 119.6(10) . . ?
C61 C66 H66 120.2 . . ?
C65 C66 H66 120.2 . . ?

loop_
_geom_bond_atom_site_label_1
_geom_bond_atom_site_label_2
_geom_bond_distance
_geom_bond_site_symmetry_2
_geom_bond_publ_flag
Ag1 P4 2.361(3) . y
Ag1 O21 2.427(7) . y
Ag1 O22 2.430(7) . y
Ag1 O31 2.430(9) . y
Pd1 O11 2.138(5) . y
Pd1 P2 2.202(2) . y
Pd1 P3 2.296(2) . y
Pd1 P1 2.334(2) . y
P1 C21 1.794(8) . ?
P1 C11 1.810(8) . ?
P1 C1 1.850(7) . ?
P2 C5 1.796(7) . ?
P2 C2 1.795(8) . ?
P2 C3 1.814(8) . ?
P3 C31 1.814(8) . ?
P3 C41 1.820(8) . ?
P3 C4 1.870(8) . ?
P4 C61 1.807(8) . ?
P4 C51 1.847(8) . ?
P4 C6 1.853(7) . ?
O11 N1 1.281(8) . ?
O12 N1 1.228(8) . ?
O13 N1 1.226(8) . ?
O21 N2 1.244(9) . ?
O22 N2 1.269(9) . ?
O23 N2 1.220(9) . ?
O31 N3 1.134(13) . ?
O32 N3 1.222(13) . ?
O33 N3 1.254(15) . ?
C1 C2 1.542(11) . ?
C1 H1A 0.9700 . ?
C1 H1B 0.9700 . ?
C2 H2A 0.9700 . ?
C2 H2B 0.9700 . ?
C3 C4 1.542(12) . ?
C3 H3A 0.9700 . ?
C3 H3B 0.9700 . ?
C4 H4A 0.9700 . ?
C4 H4B 0.9700 . ?
C5 C6 1.558(9) . ?
C5 H5A 0.9700 . ?
C5 H5B 0.9700 . ?
C6 H6A 0.9700 . ?
C6 H6B 0.9700 . ?
C11 C12 1.370(10) . ?
C11 C16 1.384(11) . ?
C12 C13 1.392(11) . ?
C12 H12 0.9300 . ?
C13 C14 1.375(12) . ?
C13 H13 0.9300 . ?
C14 C15 1.363(12) . ?
C14 H14 0.9300 . ?
C15 C16 1.371(12) . ?
C15 H15 0.9300 . ?
C16 H16 0.9300 . ?
C21 C22 1.381(11) . ?
C21 C26 1.404(11) . ?
C22 C23 1.390(13) . ?
C22 H22 0.9300 . ?
C23 C24 1.385(14) . ?
C23 H23 0.9300 . ?
C24 C25 1.359(14) . ?
C24 H24 0.9300 . ?
C25 C26 1.371(12) . ?
C25 H25 0.9300 . ?
C26 H26 0.9300 . ?
C31 C36 1.385(11) . ?
C31 C32 1.396(12) . ?
C32 C33 1.393(15) . ?
C32 H32 0.9300 . ?
C33 C34 1.404(15) . ?
C33 H33 0.9300 . ?
C34 C35 1.371(15) . ?
C34 H34 0.9300 . ?
C35 C36 1.379(12) . ?
C35 H35 0.9300 . ?
C36 H36 0.9300 . ?
C41 C42 1.366(13) . ?
C41 C46 1.381(12) . ?
C42 C43 1.395(13) . ?
C42 H42 0.9300 . ?
C43 C44 1.304(17) . ?
C43 H43 0.9300 . ?
C44 C45 1.360(19) . ?
C44 H44 0.9300 . ?
C45 C46 1.436(15) . ?
C45 H45 0.9300 . ?
C46 H46 0.9300 . ?
C51 C56 1.368(11) . ?
C51 C52 1.389(11) . ?
C52 C53 1.359(13) . ?
C52 H52 0.9300 . ?
C53 C54 1.359(15) . ?
C53 H53 0.9300 . ?
C54 C55 1.340(14) . ?
C54 H54 0.9300 . ?
C55 C56 1.371(13) . ?
C55 H55 0.9300 . ?
C56 H56 0.9300 . ?
C61 C66 1.367(12) . ?
C61 C62 1.399(12) . ?
C62 C63 1.409(14) . ?
C62 H62 0.9300 . ?
C63 C64 1.341(17) . ?
C63 H63 0.9300 . ?
C64 C65 1.396(17) . ?
C64 H64 0.9300 . ?
C65 C66 1.403(13) . ?
C65 H65 0.9300 . ?
C66 H66 0.9300 . ?

loop_
_geom_torsion_atom_site_label_1
_geom_torsion_atom_site_label_2
_geom_torsion_atom_site_label_3
_geom_torsion_atom_site_label_4
_geom_torsion
_geom_torsion_site_symmetry_1
_geom_torsion_site_symmetry_2
_geom_torsion_site_symmetry_3
_geom_torsion_site_symmetry_4
_geom_torsion_publ_flag
O11 Pd1 P1 C21 53.9(3) . . . . ?
P2 Pd1 P1 C21 -129.0(3) . . . . ?
P3 Pd1 P1 C21 177.7(3) . . . . ?
O11 Pd1 P1 C11 -68.6(3) . . . . ?
P2 Pd1 P1 C11 108.5(3) . . . . ?
P3 Pd1 P1 C11 55.2(4) . . . . ?
O11 Pd1 P1 C1 177.5(3) . . . . ?
P2 Pd1 P1 C1 -5.5(3) . . . . ?
P3 Pd1 P1 C1 -58.8(4) . . . . ?
O11 Pd1 P2 C5 -120.5(19) . . . . ?
P3 Pd1 P2 C5 -96.0(3) . . . . ?
P1 Pd1 P2 C5 98.2(3) . . . . ?
O11 Pd1 P2 C2 122.8(19) . . . . ?
P3 Pd1 P2 C2 147.3(3) . . . . ?
P1 Pd1 P2 C2 -18.5(3) . . . . ?
O11 Pd1 P2 C3 -3(2) . . . . ?
P3 Pd1 P2 C3 21.9(3) . . . . ?
P1 Pd1 P2 C3 -143.9(3) . . . . ?
O11 Pd1 P3 C31 -58.1(3) . . . . ?
P2 Pd1 P3 C31 123.8(3) . . . . ?
P1 Pd1 P3 C31 177.1(3) . . . . ?
O11 Pd1 P3 C41 62.0(3) . . . . ?
P2 Pd1 P3 C41 -116.1(3) . . . . ?
P1 Pd1 P3 C41 -62.7(4) . . . . ?
O11 Pd1 P3 C4 179.1(4) . . . . ?
P2 Pd1 P3 C4 1.0(3) . . . . ?
P1 Pd1 P3 C4 54.3(4) . . . . ?
O21 Ag1 P4 C61 -75.7(4) . . . . ?
O22 Ag1 P4 C61 -168.8(4) . . . . ?
O31 Ag1 P4 C61 68.0(6) . . . . ?
O21 Ag1 P4 C51 162.1(3) . . . . ?
O22 Ag1 P4 C51 69.0(4) . . . . ?
O31 Ag1 P4 C51 -54.2(6) . . . . ?
O21 Ag1 P4 C6 47.3(4) . . . . ?
O22 Ag1 P4 C6 -45.8(4) . . . . ?
O31 Ag1 P4 C6 -169.0(6) . . . . ?
P2 Pd1 O11 N1 129.1(18) . . . . ?
P3 Pd1 O11 N1 104.8(5) . . . . ?
P1 Pd1 O11 N1 -90.0(5) . . . . ?
P4 Ag1 O21 N2 -138.1(5) . . . . ?
O22 Ag1 O21 N2 -6.2(5) . . . . ?
O31 Ag1 O21 N2 73.1(7) . . . . ?
P4 Ag1 O22 N2 134.0(5) . . . . ?
O21 Ag1 O22 N2 6.0(5) . . . . ?
O31 Ag1 O22 N2 -93.4(7) . . . . ?
P4 Ag1 O31 N3 164.4(16) . . . . ?
O21 Ag1 O31 N3 -37.4(19) . . . . ?
O22 Ag1 O31 N3 14.1(18) . . . . ?
Pd1 O11 N1 O13 -173.8(6) . . . . ?
Pd1 O11 N1 O12 3.4(9) . . . . ?
Ag1 O21 N2 O23 -169.3(8) . . . . ?
Ag1 O21 N2 O22 10.5(9) . . . . ?
Ag1 O22 N2 O23 169.3(8) . . . . ?
Ag1 O22 N2 O21 -10.5(9) . . . . ?
Ag1 O31 N3 O32 -112.6(15) . . . . ?
Ag1 O31 N3 O33 72(2) . . . . ?
C21 P1 C1 C2 166.5(6) . . . . ?
C11 P1 C1 C2 -78.4(6) . . . . ?
Pd1 P1 C1 C2 32.9(6) . . . . ?
P1 C1 C2 P2 -47.8(6) . . . . ?
C5 P2 C2 C1 -73.9(6) . . . . ?
C3 P2 C2 C1 167.6(5) . . . . ?
Pd1 P2 C2 C1 43.4(5) . . . . ?
C5 P2 C3 C4 72.2(6) . . . . ?
C2 P2 C3 C4 -170.1(6) . . . . ?
Pd1 P2 C3 C4 -45.3(6) . . . . ?
P2 C3 C4 P3 45.0(7) . . . . ?
C31 P3 C4 C3 -153.3(6) . . . . ?
C41 P3 C4 C3 90.1(6) . . . . ?
Pd1 P3 C4 C3 -27.7(7) . . . . ?
C2 P2 C5 C6 -55.9(7) . . . . ?
C3 P2 C5 C6 65.3(7) . . . . ?
Pd1 P2 C5 C6 -175.5(5) . . . . ?
P2 C5 C6 P4 171.6(4) . . . . ?
C61 P4 C6 C5 -178.5(5) . . . . ?
C51 P4 C6 C5 -69.4(6) . . . . ?
Ag1 P4 C6 C5 52.6(6) . . . . ?
C21 P1 C11 C12 -82.8(7) . . . . ?
C1 P1 C11 C12 162.6(7) . . . . ?
Pd1 P1 C11 C12 49.8(7) . . . . ?
C21 P1 C11 C16 101.2(8) . . . . ?
C1 P1 C11 C16 -13.3(9) . . . . ?
Pd1 P1 C11 C16 -126.2(8) . . . . ?
C16 C11 C12 C13 0.8(13) . . . . ?
P1 C11 C12 C13 -175.5(7) . . . . ?
C11 C12 C13 C14 0.6(15) . . . . ?
C12 C13 C14 C15 -1.7(15) . . . . ?
C13 C14 C15 C16 1.4(17) . . . . ?
C14 C15 C16 C11 -0.1(17) . . . . ?
C12 C11 C16 C15 -1.1(15) . . . . ?
P1 C11 C16 C15 175.0(8) . . . . ?
C11 P1 C21 C22 7.5(7) . . . . ?
C1 P1 C21 C22 123.0(7) . . . . ?
Pd1 P1 C21 C22 -113.5(6) . . . . ?
C11 P1 C21 C26 -174.5(6) . . . . ?
C1 P1 C21 C26 -59.0(7) . . . . ?
Pd1 P1 C21 C26 64.5(7) . . . . ?
C26 C21 C22 C23 0.0(12) . . . . ?
P1 C21 C22 C23 178.1(6) . . . . ?
C21 C22 C23 C24 1.4(13) . . . . ?
C22 C23 C24 C25 -1.1(14) . . . . ?
C23 C24 C25 C26 -0.7(15) . . . . ?
C24 C25 C26 C21 2.2(15) . . . . ?
C22 C21 C26 C25 -1.9(13) . . . . ?
P1 C21 C26 C25 -180.0(7) . . . . ?
C41 P3 C31 C36 -32.9(8) . . . . ?
C4 P3 C31 C36 -149.6(7) . . . . ?
Pd1 P3 C31 C36 88.0(7) . . . . ?
C41 P3 C31 C32 154.1(7) . . . . ?
C4 P3 C31 C32 37.3(8) . . . . ?
Pd1 P3 C31 C32 -85.0(8) . . . . ?
C36 C31 C32 C33 -0.2(15) . . . . ?
P3 C31 C32 C33 172.8(9) . . . . ?
C31 C32 C33 C34 -0.2(18) . . . . ?
C32 C33 C34 C35 1(2) . . . . ?
C33 C34 C35 C36 -0.6(18) . . . . ?
C34 C35 C36 C31 0.1(16) . . . . ?
C32 C31 C36 C35 0.3(14) . . . . ?
P3 C31 C36 C35 -172.6(8) . . . . ?
C31 P3 C41 C42 134.4(7) . . . . ?
C4 P3 C41 C42 -107.5(7) . . . . ?
Pd1 P3 C41 C42 10.3(8) . . . . ?
C31 P3 C41 C46 -47.6(8) . . . . ?
C4 P3 C41 C46 70.4(8) . . . . ?
Pd1 P3 C41 C46 -171.8(7) . . . . ?
C46 C41 C42 C43 -0.4(14) . . . . ?
P3 C41 C42 C43 177.5(7) . . . . ?
C41 C42 C43 C44 1.2(16) . . . . ?
C42 C43 C44 C45 1.0(18) . . . . ?
C43 C44 C45 C46 -4(2) . . . . ?
C42 C41 C46 C45 -2.2(14) . . . . ?
P3 C41 C46 C45 179.8(8) . . . . ?
C44 C45 C46 C41 4.5(17) . . . . ?
C61 P4 C51 C56 56.1(7) . . . . ?
C6 P4 C51 C56 -52.9(7) . . . . ?
Ag1 P4 C51 C56 -175.8(6) . . . . ?
C61 P4 C51 C52 -126.6(7) . . . . ?
C6 P4 C51 C52 124.4(6) . . . . ?
Ag1 P4 C51 C52 1.5(7) . . . . ?
C56 C51 C52 C53 1.0(13) . . . . ?
P4 C51 C52 C53 -176.4(7) . . . . ?
C51 C52 C53 C54 -0.8(16) . . . . ?
C52 C53 C54 C55 -0.5(17) . . . . ?
C53 C54 C55 C56 1.4(17) . . . . ?
C52 C51 C56 C55 -0.1(13) . . . . ?
P4 C51 C56 C55 177.4(7) . . . . ?
C54 C55 C56 C51 -1.1(15) . . . . ?
C51 P4 C61 C66 -84.4(9) . . . . ?
C6 P4 C61 C66 21.4(9) . . . . ?
Ag1 P4 C61 C66 149.3(8) . . . . ?
C51 P4 C61 C62 95.1(7) . . . . ?
C6 P4 C61 C62 -159.2(7) . . . . ?
Ag1 P4 C61 C62 -31.3(8) . . . . ?
C66 C61 C62 C63 2.7(15) . . . . ?
P4 C61 C62 C63 -176.8(8) . . . . ?
C61 C62 C63 C64 -2.7(18) . . . . ?
C62 C63 C64 C65 1(2) . . . . ?
C63 C64 C65 C66 2(2) . . . . ?
C62 C61 C66 C65 -0.5(16) . . . . ?
P4 C61 C66 C65 178.9(9) . . . . ?
C64 C65 C66 C61 -1.6(19) . . . . ?
